data_7707463
loop_
_publ_author_name
'Holzner, Richard'
'Porzelt, Amelie'
'Karaca, Uhut S.'
'Kiefer, Fiona'
'Frisch, Philipp'
'Wendel, Daniel'
'Holthausen, Max C.'
'Inoue, Shigeyoshi'

_publ_section_title
;
 Imino(silyl)disilenes: application in versatile bond activation,
 reversible oxidation and thermal isomerization.
;
_journal_issue 25
_journal_name_full 'Dalton transactions (Cambridge, England : 2003)'
_journal_page_first 8785
_journal_page_last 8793
_journal_paper_doi 10.1039/d1dt01629f
_journal_volume 50
_journal_year 2021
_chemical_compound_source 'see text'
_chemical_formula_moiety 'C40 H82 N6 P4 Si4'
_chemical_formula_sum 'C40 H82 N6 P4 Si4'
_chemical_formula_weight 883.36
_chemical_properties_physical Air-sensitive,Moisture-sensitive
_space_group_IT_number 2
_space_group_name_Hall '-P 1'
_space_group_name_H-M_alt 'P -1'
_symmetry_cell_setting triclinic
_symmetry_Int_Tables_number 2
_symmetry_space_group_name_Hall '-P 1'
_symmetry_space_group_name_H-M 'P -1'
_atom_sites_solution_hydrogens geom
_audit_update_record
;
2021-01-27 deposited with the CCDC.	2021-05-20 downloaded from the CCDC.
;
_cell_angle_alpha 90.316(6)
_cell_angle_beta 100.375(6)
_cell_angle_gamma 115.781(5)
_cell_formula_units_Z 2
_cell_length_a 10.0360(17)
_cell_length_b 11.430(2)
_cell_length_c 24.720(4)
_cell_measurement_reflns_used 7426
_cell_measurement_temperature 100
_cell_measurement_theta_max 30.9900
_cell_measurement_theta_min 2.5238
_cell_volume 2500.4(7)
_computing_cell_refinement 'SAINT (Bruker, 2017)'
_computing_data_collection 'APEX III Control Software (Bruker, 2016)'
_computing_data_reduction 'SAINT (Bruker, 2017)'
_computing_molecular_graphics 'PLATON (Spek, 2011)'
_computing_publication_material 'PLATON (Spek, 2011), enCIFer (Allen, 2014)'
_computing_structure_refinement 'SHELXL2014 (Sheldrick, 2014), SHELXLE (Huebschle, 2011)'
_computing_structure_solution 'SHELXT (Sheldrick, 2015)'
_diffrn_ambient_temperature 100
_diffrn_detector ' CMOS plate '
_diffrn_detector_area_resol_mean 16
_diffrn_measured_fraction_theta_full 0.996
_diffrn_measured_fraction_theta_max 0.996
_diffrn_measurement_device ' \k-geometry diffractometer '
_diffrn_measurement_device_type ' Bruker Photon CMOS '
_diffrn_measurement_method ' phi- and omega-rotation '
_diffrn_radiation_monochromator 'Helios optic'
_diffrn_radiation_probe x-ray
_diffrn_radiation_source 'IMS microsource'
_diffrn_radiation_type MoK\a
_diffrn_radiation_wavelength 0.71073
_diffrn_reflns_av_R_equivalents 0.0232
_diffrn_reflns_av_unetI/netI 0.0127
_diffrn_reflns_limit_h_max 12
_diffrn_reflns_limit_h_min -12
_diffrn_reflns_limit_k_max 13
_diffrn_reflns_limit_k_min -13
_diffrn_reflns_limit_l_max 30
_diffrn_reflns_limit_l_min -30
_diffrn_reflns_number 69988
_diffrn_reflns_reduction_process
;
;
_diffrn_reflns_theta_full 25.24
_diffrn_reflns_theta_max 25.68
_diffrn_reflns_theta_min 2.28
_exptl_absorpt_coefficient_mu 0.281
_exptl_absorpt_correction_T_max 0.7462
_exptl_absorpt_correction_T_min 0.7286
_exptl_absorpt_correction_type multi-scan
_exptl_absorpt_process_details 'SADABS 2016/2, Bruker, 2016'
_exptl_crystal_colour 'clear colorless'
_exptl_crystal_density_diffrn 1.173
_exptl_crystal_density_method 'Not Measured'
_exptl_crystal_description fragment
_exptl_crystal_F_000 960
_exptl_crystal_recrystallization_method 'Re-crystallisation from solvent'
_exptl_crystal_size_max 0.339
_exptl_crystal_size_mid 0.319
_exptl_crystal_size_min 0.256
_refine_diff_density_max 0.335
_refine_diff_density_min -0.266
_refine_diff_density_rms 0.038
_refine_ls_extinction_method none
_refine_ls_goodness_of_fit_ref 1.030
_refine_ls_hydrogen_treatment constr
_refine_ls_matrix_type full
_refine_ls_number_parameters 513
_refine_ls_number_reflns 9439
_refine_ls_number_restraints 0
_refine_ls_restrained_S_all 1.030
_refine_ls_R_factor_all 0.0267
_refine_ls_R_factor_gt 0.0245
_refine_ls_shift/su_max 0.002
_refine_ls_shift/su_mean 0.000
_refine_ls_structure_factor_coef Fsqd
_refine_ls_weighting_details 'W=1/[\S^2^(FO^2^)+(0.0251P)^2^+1.4676P] WHERE P=(FO^2^+2FC^2^)/3'
_refine_ls_weighting_scheme calc
_refine_ls_wR_factor_gt 0.0609
_refine_ls_wR_factor_ref 0.0626
_reflns_number_gt 8839
_reflns_number_total 9439
_reflns_threshold_expression I>2\s(I)
_cod_data_source_file d1dt01629f2.cif
_cod_data_source_block compound_8
_cod_depositor_comments 'Adding full bibliography for 7707458--7707464.cif.'
_cod_database_code 7707463

loop_
_space_group_symop_id
_space_group_symop_operation_xyz
1 x,y,z
2 -x,-y,-z

loop_
_atom_site_aniso_label
_atom_site_aniso_U_11
_atom_site_aniso_U_22
_atom_site_aniso_U_33
_atom_site_aniso_U_23
_atom_site_aniso_U_13
_atom_site_aniso_U_12
P1 0.0137(2) 0.0140(2) 0.0113(1) 0.0010(1) 0.0020(1) 0.0054(1)
P2 0.0193(2) 0.0105(2) 0.0138(2) 0.0020(1) 0.0031(1) 0.0035(1)
P3 0.0200(2) 0.0133(2) 0.0124(2) 0.0000(1) 0.0019(1) 0.0084(1)
P4 0.0185(2) 0.0124(2) 0.0135(2) 0.0002(1) 0.0004(1) 0.0086(1)
Si1 0.0157(2) 0.0115(2) 0.0101(2) 0.0016(1) 0.0015(1) 0.0053(1)
Si2 0.0129(2) 0.0089(2) 0.0107(2) 0.0013(1) 0.0020(1) 0.0044(1)
Si3 0.0159(2) 0.0141(2) 0.0131(2) 0.0013(1) 0.0000(1) 0.0051(1)
Si4 0.0149(2) 0.0098(2) 0.0107(2) 0.0012(1) 0.0023(1) 0.0045(1)
N1 0.0223(6) 0.0155(5) 0.0136(5) 0.0034(4) 0.0019(4) 0.0057(4)
N2 0.0181(5) 0.0229(6) 0.0150(5) 0.0060(4) 0.0051(4) 0.0096(5)
N3 0.0186(5) 0.0154(5) 0.0168(5) 0.0052(4) 0.0045(4) 0.0067(4)
N4 0.0167(5) 0.0113(5) 0.0169(5) 0.0021(4) 0.0042(4) 0.0055(4)
N5 0.0150(5) 0.0096(5) 0.0191(5) 0.0014(4) 0.0054(4) 0.0041(4)
N6 0.0140(5) 0.0139(5) 0.0178(5) 0.0002(4) 0.0043(4) 0.0051(4)
C1 0.0132(6) 0.0163(6) 0.0134(6) 0.0018(5) 0.0004(5) 0.0048(5)
C2 0.0208(7) 0.0279(7) 0.0194(7) 0.0128(6) 0.0071(5) 0.0084(6)
C3 0.0207(7) 0.0201(7) 0.0224(7) 0.0121(5) 0.0044(5) 0.0071(5)
C4 0.0197(7) 0.0292(7) 0.0199(7) -0.0008(5) 0.0027(5) 0.0128(6)
C5 0.0264(7) 0.0399(9) 0.0301(8) -0.0008(7) 0.0135(6) 0.0115(7)
C6 0.0298(8) 0.0488(10) 0.0337(8) -0.0084(7) -0.0073(7) 0.0264(8)
C7 0.0340(8) 0.0282(8) 0.0239(7) -0.0010(6) 0.0087(6) 0.0144(7)
C8 0.0401(8) 0.0167(7) 0.0221(7) 0.0001(5) 0.0090(6) 0.0121(6)
C9 0.0510(10) 0.0198(7) 0.0417(9) 0.0027(7) 0.0123(8) 0.0176(7)
C10 0.0862(15) 0.0286(9) 0.0250(8) -0.0090(7) -0.0118(9) 0.0242(9)
C11 0.0578(11) 0.0293(8) 0.0588(11) 0.0140(8) 0.0432(10) 0.0242(8)
C12 0.0141(6) 0.0126(6) 0.0099(5) 0.0009(4) 0.0010(4) 0.0060(5)
C13 0.0212(7) 0.0102(6) 0.0273(7) 0.0008(5) 0.0088(5) 0.0010(5)
C14 0.0162(6) 0.0151(6) 0.0268(7) -0.0004(5) 0.0073(5) 0.0000(5)
C15 0.0193(6) 0.0137(6) 0.0182(6) 0.0017(5) 0.0058(5) 0.0096(5)
C16 0.0329(8) 0.0193(7) 0.0223(7) 0.0044(5) 0.0062(6) 0.0166(6)
C17 0.0250(7) 0.0210(7) 0.0185(6) 0.0015(5) 0.0055(5) 0.0103(6)
C18 0.0178(6) 0.0199(7) 0.0285(7) 0.0033(5) 0.0074(5) 0.0103(5)
C19 0.0173(6) 0.0213(7) 0.0210(7) -0.0006(5) 0.0048(5) 0.0108(5)
C20 0.0193(7) 0.0361(8) 0.0376(8) -0.0018(7) 0.0087(6) 0.0137(6)
C21 0.0256(7) 0.0287(7) 0.0269(7) 0.0032(6) 0.0008(6) 0.0186(6)
C22 0.0268(7) 0.0239(7) 0.0199(7) -0.0026(5) 0.0058(5) 0.0121(6)
C23 0.0238(7) 0.0269(7) 0.0178(7) 0.0055(5) -0.0007(5) 0.0082(6)
C24 0.0180(6) 0.0207(7) 0.0262(7) 0.0020(5) 0.0045(5) 0.0067(5)
C25 0.0218(7) 0.0264(7) 0.0311(8) 0.0001(6) 0.0014(6) 0.0136(6)
C26 0.0179(7) 0.0436(10) 0.0482(10) -0.0129(8) -0.0004(7) 0.0083(7)
C27 0.0435(10) 0.0358(9) 0.0488(10) 0.0193(8) 0.0299(8) 0.0209(8)
C28 0.0223(7) 0.0171(6) 0.0240(7) -0.0065(5) -0.0032(5) 0.0065(5)
C29 0.0394(8) 0.0261(7) 0.0227(7) -0.0033(6) 0.0047(6) 0.0173(7)
C30 0.0408(9) 0.0156(7) 0.0406(9) 0.0041(6) 0.0142(7) 0.0112(6)
C31 0.0366(9) 0.0344(9) 0.0625(12) -0.0293(9) -0.0217(9) 0.0163(8)
C32 0.0222(7) 0.0139(6) 0.0156(6) -0.0002(5) 0.0003(5) 0.0047(5)
C33 0.0184(6) 0.0135(6) 0.0169(6) 0.0023(5) 0.0071(5) 0.0060(5)
C34 0.0216(7) 0.0199(7) 0.0243(7) 0.0042(5) 0.0089(5) 0.0109(5)
C35 0.0179(6) 0.0177(6) 0.0252(7) 0.0013(5) 0.0080(5) 0.0036(5)
C36 0.0282(7) 0.0233(7) 0.0207(7) 0.0055(5) 0.0124(6) 0.0115(6)
C37 0.0220(6) 0.0159(6) 0.0139(6) 0.0042(5) 0.0030(5) 0.0095(5)
C38 0.0283(7) 0.0148(6) 0.0235(7) 0.0053(5) 0.0054(6) 0.0108(6)
C39 0.0297(7) 0.0260(7) 0.0155(6) 0.0071(5) 0.0036(5) 0.0153(6)
C40 0.0225(7) 0.0241(7) 0.0169(6) 0.0040(5) 0.0012(5) 0.0133(6)

loop_
_atom_site_label
_atom_site_type_symbol
_atom_site_thermal_displace_type
_atom_site_fract_x
_atom_site_fract_y
_atom_site_fract_z
_atom_site_occupancy
_atom_site_U_iso_or_equiv
_atom_site_calc_flag
_atom_site_refinement_flags
_atom_site_disorder_assembly
_atom_site_disorder_group
P1 P Uani 0.45943(3) 0.29537(3) 0.27300(2) 1.000 0.0133(1) d . . .
P2 P Uani 0.49020(4) 0.10814(3) 0.27936(2) 1.000 0.0157(1) d . . .
P3 P Uani 0.61432(4) 0.14173(3) 0.21027(2) 1.000 0.0151(1) d . . .
P4 P Uani 0.74089(4) 0.21247(3) 0.29509(2) 1.000 0.0146(1) d . . .
Si1 Si Uani 0.49046(4) 0.26511(3) 0.18579(2) 1.000 0.0128(1) d . . .
Si2 Si Uani 0.69212(4) 0.37596(3) 0.32860(2) 1.000 0.0111(1) d . . .
Si3 Si Uani 0.23943(4) 0.12020(3) 0.13285(2) 1.000 0.0153(1) d . . .
Si4 Si Uani 0.66035(4) 0.32455(3) 0.42246(2) 1.000 0.0122(1) d . . .
N1 N Uani 0.57568(12) 0.38589(10) 0.14910(4) 1.000 0.0184(3) d . . .
N2 N Uani 0.66366(12) 0.47048(11) 0.06708(4) 1.000 0.0182(3) d . . .
N3 N Uani 0.58318(12) 0.58324(10) 0.11370(4) 1.000 0.0171(3) d . . .
N4 N Uani 0.80543(12) 0.53269(10) 0.33127(4) 1.000 0.0151(3) d . . .
N5 N Uani 0.91046(11) 0.76711(10) 0.34018(4) 1.000 0.0148(3) d . . .
N6 N Uani 1.05525(11) 0.68011(10) 0.32006(4) 1.000 0.0155(3) d . . .
C1 C Uani 0.60298(13) 0.47036(12) 0.11359(5) 1.000 0.0153(3) d . . .
C2 C Uani 0.68036(15) 0.58186(14) 0.04079(6) 1.000 0.0231(4) d . . .
C3 C Uani 0.63225(15) 0.64971(13) 0.06879(6) 1.000 0.0217(4) d . . .
C4 C Uani 0.73911(15) 0.38844(14) 0.05589(6) 1.000 0.0224(4) d . . .
C5 C Uani 0.79227(17) 0.42040(16) 0.00128(6) 1.000 0.0322(5) d . . .
C6 C Uani 0.87482(18) 0.42078(18) 0.10296(7) 1.000 0.0361(5) d . . .
C7 C Uani 0.62922(17) 0.24438(14) 0.05075(6) 1.000 0.0281(4) d . . .
C8 C Uani 0.55109(18) 0.63923(13) 0.16129(6) 1.000 0.0261(4) d . . .
C9 C Uani 0.5582(2) 0.77253(15) 0.14934(7) 1.000 0.0364(5) d . . .
C10 C Uani 0.6711(3) 0.65589(17) 0.21201(7) 1.000 0.0503(6) d . . .
C11 C Uani 0.3923(2) 0.54927(16) 0.16898(8) 1.000 0.0424(6) d . . .
C12 C Uani 0.91250(13) 0.64743(11) 0.33107(5) 1.000 0.0124(3) d . . .
C13 C Uani 1.04837(15) 0.86706(12) 0.33432(6) 1.000 0.0212(4) d . . .
C14 C Uani 1.13524(15) 0.81502(13) 0.32186(6) 1.000 0.0215(4) d . . .
C15 C Uani 0.80620(14) 0.80163(12) 0.36543(5) 1.000 0.0160(3) d . . .
C16 C Uani 0.78379(16) 0.90993(13) 0.33467(6) 1.000 0.0229(4) d . . .
C17 C Uani 0.88204(15) 0.85252(13) 0.42592(5) 1.000 0.0213(4) d . . .
C18 C Uani 0.65272(14) 0.68565(13) 0.36266(6) 1.000 0.0210(4) d . . .
C19 C Uani 1.11113(14) 0.58655(13) 0.30443(5) 1.000 0.0189(4) d . . .
C20 C Uani 1.27561(16) 0.66229(16) 0.29838(7) 1.000 0.0301(4) d . . .
C21 C Uani 1.10716(16) 0.49635(14) 0.35011(6) 1.000 0.0253(4) d . . .
C22 C Uani 1.01577(16) 0.51309(14) 0.24869(6) 1.000 0.0231(4) d . . .
C23 C Uani 0.23680(16) 0.20732(14) 0.06824(5) 1.000 0.0246(4) d . . .
C24 C Uani 0.07070(15) 0.11326(13) 0.16271(6) 1.000 0.0223(4) d . . .
C25 C Uani 0.09940(16) 0.25002(14) 0.18394(6) 1.000 0.0259(4) d . . .
C26 C Uani -0.07407(17) 0.06388(18) 0.11690(8) 1.000 0.0396(5) d . . .
C27 C Uani 0.0399(2) 0.02779(17) 0.21054(8) 1.000 0.0386(6) d . . .
C28 C Uani 0.21569(15) -0.05199(13) 0.11028(6) 1.000 0.0231(4) d . . .
C29 C Uani 0.34070(18) -0.03729(15) 0.07945(6) 1.000 0.0286(4) d . . .
C30 C Uani 0.22401(19) -0.13514(14) 0.15827(7) 1.000 0.0320(5) d . . .
C31 C Uani 0.0635(2) -0.12993(17) 0.07045(9) 1.000 0.0489(6) d . . .
C32 C Uani 0.79193(15) 0.48474(12) 0.46452(5) 1.000 0.0189(4) d . . .
C33 C Uani 0.45853(14) 0.28382(12) 0.43274(5) 1.000 0.0162(3) d . . .
C34 C Uani 0.42285(15) 0.39803(13) 0.41606(6) 1.000 0.0207(4) d . . .
C35 C Uani 0.33236(15) 0.15969(13) 0.39916(6) 1.000 0.0213(4) d . . .
C36 C Uani 0.44970(16) 0.26958(14) 0.49399(6) 1.000 0.0230(4) d . . .
C37 C Uani 0.73290(14) 0.20219(12) 0.45279(5) 1.000 0.0169(3) d . . .
C38 C Uani 0.62043(16) 0.06008(12) 0.43309(6) 1.000 0.0217(4) d . . .
C39 C Uani 0.76432(16) 0.21668(14) 0.51670(5) 1.000 0.0228(4) d . . .
C40 C Uani 0.88460(15) 0.23067(13) 0.43670(5) 1.000 0.0205(4) d . . .
H2 H Uiso 0.71972 0.60536 0.00818 1.000 0.0280 c RU . .
H3 H Uiso 0.63142 0.73009 0.05974 1.000 0.0260 c RU . .
H5A H Uiso 0.83605 0.36281 -0.00767 1.000 0.0480 c RU . .
H5B H Uiso 0.86874 0.51146 0.00467 1.000 0.0480 c RU . .
H5C H Uiso 0.70611 0.40742 -0.02817 1.000 0.0480 c RU . .
H6A H Uiso 0.83983 0.39771 0.13769 1.000 0.0540 c RU . .
H6B H Uiso 0.94262 0.51436 0.10601 1.000 0.0540 c RU . .
H6C H Uiso 0.92909 0.37101 0.09538 1.000 0.0540 c RU . .
H7A H Uiso 0.59126 0.22265 0.08501 1.000 0.0420 c RU . .
H7B H Uiso 0.68116 0.19190 0.04410 1.000 0.0420 c RU . .
H7C H Uiso 0.54440 0.22573 0.01983 1.000 0.0420 c RU . .
H9A H Uiso 0.65932 0.83103 0.14354 1.000 0.0550 c RU . .
H9B H Uiso 0.53693 0.80941 0.18074 1.000 0.0550 c RU . .
H9C H Uiso 0.48301 0.76272 0.11607 1.000 0.0550 c RU . .
H10A H Uiso 0.66392 0.57016 0.22091 1.000 0.0750 c RU . .
H10B H Uiso 0.65529 0.69779 0.24333 1.000 0.0750 c RU . .
H10C H Uiso 0.77144 0.71046 0.20447 1.000 0.0750 c RU . .
H11A H Uiso 0.36975 0.58600 0.20008 1.000 0.0640 c RU . .
H11B H Uiso 0.38595 0.46311 0.17656 1.000 0.0640 c RU . .
H11C H Uiso 0.31913 0.54079 0.13527 1.000 0.0640 c RU . .
H13 H Uiso 1.07568 0.95777 0.33857 1.000 0.0250 c RU . .
H14 H Uiso 1.23466 0.86164 0.31531 1.000 0.0260 c RU . .
H16A H Uiso 0.87976 0.98940 0.34095 1.000 0.0340 c RU . .
H16B H Uiso 0.70798 0.92760 0.34838 1.000 0.0340 c RU . .
H16C H Uiso 0.74932 0.88200 0.29503 1.000 0.0340 c RU . .
H17A H Uiso 0.89695 0.78348 0.44551 1.000 0.0320 c RU . .
H17B H Uiso 0.81754 0.87866 0.44332 1.000 0.0320 c RU . .
H17C H Uiso 0.98011 0.92794 0.42761 1.000 0.0320 c RU . .
H18A H Uiso 0.58789 0.71350 0.37897 1.000 0.0310 c RU . .
H18B H Uiso 0.66592 0.61708 0.38322 1.000 0.0310 c RU . .
H18C H Uiso 0.60559 0.65173 0.32401 1.000 0.0310 c RU . .
H20A H Uiso 1.31509 0.60071 0.29039 1.000 0.0450 c RU . .
H20B H Uiso 1.33629 0.71667 0.33283 1.000 0.0450 c RU . .
H20C H Uiso 1.28075 0.71795 0.26805 1.000 0.0450 c RU . .
H21A H Uiso 1.00496 0.45391 0.35772 1.000 0.0380 c RU . .
H21B H Uiso 1.17859 0.54748 0.38369 1.000 0.0380 c RU . .
H21C H Uiso 1.13539 0.42977 0.33824 1.000 0.0380 c RU . .
H22A H Uiso 0.90948 0.46690 0.25162 1.000 0.0350 c RU . .
H22B H Uiso 1.05041 0.45000 0.23796 1.000 0.0350 c RU . .
H22C H Uiso 1.02625 0.57523 0.22071 1.000 0.0350 c RU . .
H23A H Uiso 0.23189 0.28898 0.07685 1.000 0.0370 c RU . .
H23B H Uiso 0.14825 0.15153 0.04008 1.000 0.0370 c RU . .
H23C H Uiso 0.32891 0.22666 0.05428 1.000 0.0370 c RU . .
H25A H Uiso 0.18675 0.28495 0.21477 1.000 0.0390 c RU . .
H25B H Uiso 0.01011 0.24513 0.19655 1.000 0.0390 c RU . .
H25C H Uiso 0.11969 0.30747 0.15409 1.000 0.0390 c RU . .
H26A H Uiso -0.15527 0.07011 0.13169 1.000 0.0590 c RU . .
H26B H Uiso -0.10487 -0.02724 0.10419 1.000 0.0590 c RU . .
H26C H Uiso -0.05365 0.11754 0.08583 1.000 0.0590 c RU . .
H27A H Uiso -0.03998 0.03410 0.22622 1.000 0.0580 c RU . .
H27B H Uiso 0.13231 0.05751 0.23907 1.000 0.0580 c RU . .
H27C H Uiso 0.00766 -0.06311 0.19704 1.000 0.0580 c RU . .
H29A H Uiso 0.43934 0.00817 0.10444 1.000 0.0430 c RU . .
H29B H Uiso 0.33639 0.01321 0.04783 1.000 0.0430 c RU . .
H29C H Uiso 0.32638 -0.12384 0.06634 1.000 0.0430 c RU . .
H30A H Uiso 0.14364 -0.14803 0.17836 1.000 0.0480 c RU . .
H30B H Uiso 0.32250 -0.09031 0.18341 1.000 0.0480 c RU . .
H30C H Uiso 0.21119 -0.22007 0.14365 1.000 0.0480 c RU . .
H31A H Uiso -0.01889 -0.15133 0.09045 1.000 0.0730 c RU . .
H31B H Uiso 0.06019 -0.21067 0.05518 1.000 0.0730 c RU . .
H31C H Uiso 0.05211 -0.07750 0.04033 1.000 0.0730 c RU . .
H32A H Uiso 0.78601 0.47583 0.50353 1.000 0.0280 c RU . .
H32B H Uiso 0.76242 0.55259 0.45154 1.000 0.0280 c RU . .
H32C H Uiso 0.89573 0.50902 0.46034 1.000 0.0280 c RU . .
H34A H Uiso 0.49707 0.47797 0.43895 1.000 0.0310 c RU . .
H34B H Uiso 0.32134 0.37902 0.42150 1.000 0.0310 c RU . .
H34C H Uiso 0.42739 0.40992 0.37709 1.000 0.0310 c RU . .
H35A H Uiso 0.23488 0.14670 0.40707 1.000 0.0320 c RU . .
H35B H Uiso 0.35086 0.08449 0.40929 1.000 0.0320 c RU . .
H35C H Uiso 0.33072 0.16854 0.35967 1.000 0.0320 c RU . .
H36A H Uiso 0.53635 0.34273 0.51688 1.000 0.0340 c RU . .
H36B H Uiso 0.45127 0.18734 0.50410 1.000 0.0340 c RU . .
H36C H Uiso 0.35584 0.26960 0.50004 1.000 0.0340 c RU . .
H38A H Uiso 0.53012 0.03657 0.44880 1.000 0.0330 c RU . .
H38B H Uiso 0.66738 0.00279 0.44521 1.000 0.0330 c RU . .
H38C H Uiso 0.59186 0.05001 0.39268 1.000 0.0330 c RU . .
H39A H Uiso 0.84361 0.30449 0.53048 1.000 0.0340 c RU . .
H39B H Uiso 0.79749 0.15175 0.53089 1.000 0.0340 c RU . .
H39C H Uiso 0.67176 0.20299 0.52920 1.000 0.0340 c RU . .
H40A H Uiso 0.92629 0.17524 0.45572 1.000 0.0310 c RU . .
H40B H Uiso 0.95554 0.32263 0.44749 1.000 0.0310 c RU . .
H40C H Uiso 0.86854 0.21227 0.39667 1.000 0.0310 c RU . .

loop_
_atom_type_symbol
_atom_type_description
_atom_type_scat_dispersion_real
_atom_type_scat_dispersion_imag
_atom_type_scat_source
C C 0.0033 0.0016 ' International Tables Vol C Tables 4.2.6.8 and 6.1.1.4'
H H 0.0000 0.0000 ' International Tables Vol C Tables 4.2.6.8 and 6.1.1.4'
N N 0.0061 0.0033 ' International Tables Vol C Tables 4.2.6.8 and 6.1.1.4'
P P 0.1023 0.0942 ' International Tables Vol C Tables 4.2.6.8 and 6.1.1.4'
Si Si 0.0817 0.0704 ' International Tables Vol C Tables 4.2.6.8 and 6.1.1.4'

loop_
_geom_angle_atom_site_label_1
_geom_angle_atom_site_label_2
_geom_angle_atom_site_label_3
_geom_angle
_geom_angle_site_symmetry_1
_geom_angle_site_symmetry_2
_geom_angle_site_symmetry_3
_geom_angle_publ_flag
P2 P1 Si1 79.87(2) . . . yes
P2 P1 Si2 80.17(2) . . . yes
Si1 P1 Si2 106.69(2) . . . yes
P1 P2 P3 94.95(2) . . . yes
P1 P2 P4 94.26(2) . . . yes
P3 P2 P4 58.91(2) . . . yes
P2 P3 P4 60.35(2) . . . yes
P2 P3 Si1 81.35(2) . . . yes
P4 P3 Si1 107.01(2) . . . yes
P2 P4 P3 60.74(2) . . . yes
P2 P4 Si2 80.78(2) . . . yes
P3 P4 Si2 110.06(2) . . . yes
P1 Si1 P3 94.22(2) . . . yes
P1 Si1 Si3 105.94(2) . . . yes
P1 Si1 N1 123.63(4) . . . yes
P3 Si1 Si3 107.57(2) . . . yes
P3 Si1 N1 114.51(5) . . . yes
Si3 Si1 N1 109.32(5) . . . yes
P1 Si2 P4 92.52(2) . . . yes
P1 Si2 Si4 108.14(2) . . . yes
P1 Si2 N4 118.80(5) . . . yes
P4 Si2 Si4 103.80(2) . . . yes
P4 Si2 N4 124.07(5) . . . yes
Si4 Si2 N4 107.66(4) . . . yes
Si1 Si3 C23 100.51(5) . . . yes
Si1 Si3 C24 115.91(5) . . . yes
Si1 Si3 C28 114.06(5) . . . yes
C23 Si3 C24 105.36(7) . . . yes
C23 Si3 C28 106.91(7) . . . yes
C24 Si3 C28 112.51(6) . . . yes
Si2 Si4 C32 102.49(4) . . . yes
Si2 Si4 C33 112.33(4) . . . yes
Si2 Si4 C37 116.14(4) . . . yes
C32 Si4 C33 106.93(6) . . . yes
C32 Si4 C37 104.43(6) . . . yes
C33 Si4 C37 113.14(6) . . . yes
Si1 N1 C1 163.65(12) . . . yes
C1 N2 C2 108.89(12) . . . yes
C1 N2 C4 125.52(11) . . . yes
C2 N2 C4 123.47(12) . . . yes
C1 N3 C3 109.26(11) . . . yes
C1 N3 C8 124.34(10) . . . yes
C3 N3 C8 124.82(11) . . . yes
Si2 N4 C12 168.74(12) . . . yes
C12 N5 C13 108.97(12) . . . yes
C12 N5 C15 131.02(11) . . . yes
C13 N5 C15 118.47(11) . . . yes
C12 N6 C14 109.69(11) . . . yes
C12 N6 C19 125.83(10) . . . yes
C14 N6 C19 124.33(12) . . . yes
N1 C1 N2 127.19(12) . . . yes
N1 C1 N3 127.90(12) . . . yes
N2 C1 N3 104.89(10) . . . yes
N2 C2 C3 108.62(13) . . . yes
N3 C3 C2 108.35(12) . . . yes
N2 C4 C5 108.87(12) . . . yes
N2 C4 C6 108.25(12) . . . yes
N2 C4 C7 110.57(13) . . . yes
C5 C4 C6 109.83(14) . . . no
C5 C4 C7 108.29(12) . . . no
C6 C4 C7 111.02(13) . . . no
N3 C8 C9 109.51(12) . . . yes
N3 C8 C10 108.39(16) . . . yes
N3 C8 C11 108.92(12) . . . yes
C9 C8 C10 109.12(13) . . . no
C9 C8 C11 108.53(16) . . . no
C10 C8 C11 112.35(15) . . . no
N4 C12 N5 127.79(13) . . . yes
N4 C12 N6 127.70(12) . . . yes
N5 C12 N6 104.49(10) . . . yes
N5 C13 C14 108.90(12) . . . yes
N6 C14 C13 107.95(13) . . . yes
N5 C15 C16 108.59(11) . . . yes
N5 C15 C17 107.58(12) . . . yes
N5 C15 C18 112.53(11) . . . yes
C16 C15 C17 109.49(11) . . . no
C16 C15 C18 109.03(12) . . . no
C17 C15 C18 109.57(11) . . . no
N6 C19 C20 109.15(11) . . . yes
N6 C19 C21 109.71(11) . . . yes
N6 C19 C22 108.41(12) . . . yes
C20 C19 C21 107.80(13) . . . no
C20 C19 C22 108.65(12) . . . no
C21 C19 C22 113.06(11) . . . no
Si3 C24 C25 110.77(10) . . . yes
Si3 C24 C26 110.55(11) . . . yes
Si3 C24 C27 112.88(12) . . . yes
C25 C24 C26 105.38(13) . . . no
C25 C24 C27 107.49(13) . . . no
C26 C24 C27 109.47(14) . . . no
Si3 C28 C29 109.08(10) . . . yes
Si3 C28 C30 114.34(10) . . . yes
Si3 C28 C31 110.75(12) . . . yes
C29 C28 C30 107.51(14) . . . no
C29 C28 C31 107.51(13) . . . no
C30 C28 C31 107.39(13) . . . no
Si4 C33 C34 108.68(9) . . . yes
Si4 C33 C35 115.17(10) . . . yes
Si4 C33 C36 110.42(10) . . . yes
C34 C33 C35 107.37(12) . . . no
C34 C33 C36 107.24(11) . . . no
C35 C33 C36 107.65(11) . . . no
Si4 C37 C38 112.42(10) . . . yes
Si4 C37 C39 111.20(10) . . . yes
Si4 C37 C40 110.01(9) . . . yes
C38 C37 C39 107.85(11) . . . no
C38 C37 C40 109.00(12) . . . no
C39 C37 C40 106.13(12) . . . no
N2 C2 H2 126.00 . . . no
C3 C2 H2 126.00 . . . no
N3 C3 H3 126.00 . . . no
C2 C3 H3 126.00 . . . no
C4 C5 H5A 109.00 . . . no
C4 C5 H5B 109.00 . . . no
C4 C5 H5C 109.00 . . . no
H5A C5 H5B 109.00 . . . no
H5A C5 H5C 109.00 . . . no
H5B C5 H5C 109.00 . . . no
C4 C6 H6A 109.00 . . . no
C4 C6 H6B 109.00 . . . no
C4 C6 H6C 109.00 . . . no
H6A C6 H6B 109.00 . . . no
H6A C6 H6C 109.00 . . . no
H6B C6 H6C 109.00 . . . no
C4 C7 H7A 109.00 . . . no
C4 C7 H7B 109.00 . . . no
C4 C7 H7C 109.00 . . . no
H7A C7 H7B 109.00 . . . no
H7A C7 H7C 109.00 . . . no
H7B C7 H7C 109.00 . . . no
C8 C9 H9A 109.00 . . . no
C8 C9 H9B 109.00 . . . no
C8 C9 H9C 109.00 . . . no
H9A C9 H9B 109.00 . . . no
H9A C9 H9C 109.00 . . . no
H9B C9 H9C 109.00 . . . no
C8 C10 H10A 109.00 . . . no
C8 C10 H10B 109.00 . . . no
C8 C10 H10C 109.00 . . . no
H10A C10 H10B 109.00 . . . no
H10A C10 H10C 109.00 . . . no
H10B C10 H10C 109.00 . . . no
C8 C11 H11A 109.00 . . . no
C8 C11 H11B 109.00 . . . no
C8 C11 H11C 109.00 . . . no
H11A C11 H11B 109.00 . . . no
H11A C11 H11C 110.00 . . . no
H11B C11 H11C 109.00 . . . no
N5 C13 H13 126.00 . . . no
C14 C13 H13 126.00 . . . no
N6 C14 H14 126.00 . . . no
C13 C14 H14 126.00 . . . no
C15 C16 H16A 109.00 . . . no
C15 C16 H16B 109.00 . . . no
C15 C16 H16C 109.00 . . . no
H16A C16 H16B 109.00 . . . no
H16A C16 H16C 109.00 . . . no
H16B C16 H16C 109.00 . . . no
C15 C17 H17A 109.00 . . . no
C15 C17 H17B 109.00 . . . no
C15 C17 H17C 109.00 . . . no
H17A C17 H17B 109.00 . . . no
H17A C17 H17C 109.00 . . . no
H17B C17 H17C 109.00 . . . no
C15 C18 H18A 109.00 . . . no
C15 C18 H18B 109.00 . . . no
C15 C18 H18C 109.00 . . . no
H18A C18 H18B 109.00 . . . no
H18A C18 H18C 109.00 . . . no
H18B C18 H18C 109.00 . . . no
C19 C20 H20A 109.00 . . . no
C19 C20 H20B 109.00 . . . no
C19 C20 H20C 109.00 . . . no
H20A C20 H20B 109.00 . . . no
H20A C20 H20C 109.00 . . . no
H20B C20 H20C 109.00 . . . no
C19 C21 H21A 109.00 . . . no
C19 C21 H21B 109.00 . . . no
C19 C21 H21C 109.00 . . . no
H21A C21 H21B 109.00 . . . no
H21A C21 H21C 109.00 . . . no
H21B C21 H21C 109.00 . . . no
C19 C22 H22A 109.00 . . . no
C19 C22 H22B 109.00 . . . no
C19 C22 H22C 109.00 . . . no
H22A C22 H22B 109.00 . . . no
H22A C22 H22C 109.00 . . . no
H22B C22 H22C 109.00 . . . no
Si3 C23 H23A 109.00 . . . no
Si3 C23 H23B 109.00 . . . no
Si3 C23 H23C 109.00 . . . no
H23A C23 H23B 109.00 . . . no
H23A C23 H23C 109.00 . . . no
H23B C23 H23C 109.00 . . . no
C24 C25 H25A 109.00 . . . no
C24 C25 H25B 109.00 . . . no
C24 C25 H25C 109.00 . . . no
H25A C25 H25B 109.00 . . . no
H25A C25 H25C 109.00 . . . no
H25B C25 H25C 109.00 . . . no
C24 C26 H26A 109.00 . . . no
C24 C26 H26B 109.00 . . . no
C24 C26 H26C 109.00 . . . no
H26A C26 H26B 109.00 . . . no
H26A C26 H26C 109.00 . . . no
H26B C26 H26C 109.00 . . . no
C24 C27 H27A 109.00 . . . no
C24 C27 H27B 109.00 . . . no
C24 C27 H27C 109.00 . . . no
H27A C27 H27B 109.00 . . . no
H27A C27 H27C 109.00 . . . no
H27B C27 H27C 109.00 . . . no
C28 C29 H29A 109.00 . . . no
C28 C29 H29B 109.00 . . . no
C28 C29 H29C 109.00 . . . no
H29A C29 H29B 109.00 . . . no
H29A C29 H29C 109.00 . . . no
H29B C29 H29C 109.00 . . . no
C28 C30 H30A 109.00 . . . no
C28 C30 H30B 109.00 . . . no
C28 C30 H30C 109.00 . . . no
H30A C30 H30B 109.00 . . . no
H30A C30 H30C 109.00 . . . no
H30B C30 H30C 109.00 . . . no
C28 C31 H31A 109.00 . . . no
C28 C31 H31B 109.00 . . . no
C28 C31 H31C 109.00 . . . no
H31A C31 H31B 109.00 . . . no
H31A C31 H31C 109.00 . . . no
H31B C31 H31C 109.00 . . . no
Si4 C32 H32A 109.00 . . . no
Si4 C32 H32B 109.00 . . . no
Si4 C32 H32C 109.00 . . . no
H32A C32 H32B 109.00 . . . no
H32A C32 H32C 109.00 . . . no
H32B C32 H32C 109.00 . . . no
C33 C34 H34A 109.00 . . . no
C33 C34 H34B 109.00 . . . no
C33 C34 H34C 109.00 . . . no
H34A C34 H34B 109.00 . . . no
H34A C34 H34C 109.00 . . . no
H34B C34 H34C 109.00 . . . no
C33 C35 H35A 109.00 . . . no
C33 C35 H35B 109.00 . . . no
C33 C35 H35C 109.00 . . . no
H35A C35 H35B 109.00 . . . no
H35A C35 H35C 109.00 . . . no
H35B C35 H35C 109.00 . . . no
C33 C36 H36A 109.00 . . . no
C33 C36 H36B 109.00 . . . no
C33 C36 H36C 109.00 . . . no
H36A C36 H36B 109.00 . . . no
H36A C36 H36C 109.00 . . . no
H36B C36 H36C 109.00 . . . no
C37 C38 H38A 109.00 . . . no
C37 C38 H38B 109.00 . . . no
C37 C38 H38C 109.00 . . . no
H38A C38 H38B 109.00 . . . no
H38A C38 H38C 109.00 . . . no
H38B C38 H38C 109.00 . . . no
C37 C39 H39A 109.00 . . . no
C37 C39 H39B 109.00 . . . no
C37 C39 H39C 109.00 . . . no
H39A C39 H39B 109.00 . . . no
H39A C39 H39C 109.00 . . . no
H39B C39 H39C 109.00 . . . no
C37 C40 H40A 109.00 . . . no
C37 C40 H40B 109.00 . . . no
C37 C40 H40C 109.00 . . . no
H40A C40 H40B 109.00 . . . no
H40A C40 H40C 109.00 . . . no
H40B C40 H40C 109.00 . . . no

loop_
_geom_bond_atom_site_label_1
_geom_bond_atom_site_label_2
_geom_bond_distance
_geom_bond_site_symmetry_1
_geom_bond_site_symmetry_2
_geom_bond_publ_flag
P1 P2 2.2937(6) . . yes
P1 Si1 2.2785(8) . . yes
P1 Si2 2.2693(7) . . yes
P2 P3 2.2301(8) . . yes
P2 P4 2.2217(7) . . yes
P3 P4 2.1891(8) . . yes
P3 Si1 2.2723(7) . . yes
P4 Si2 2.3114(7) . . yes
Si1 Si3 2.4417(7) . . yes
Si1 N1 1.6511(11) . . yes
Si2 Si4 2.4390(8) . . yes
Si2 N4 1.6451(11) . . yes
Si3 C23 1.8890(14) . . yes
Si3 C24 1.9372(17) . . yes
Si3 C28 1.9426(15) . . yes
Si4 C32 1.8864(13) . . yes
Si4 C33 1.9366(16) . . yes
Si4 C37 1.9362(15) . . yes
N1 C1 1.2821(16) . . yes
N2 C1 1.3944(17) . . yes
N2 C2 1.3907(18) . . yes
N2 C4 1.490(2) . . yes
N3 C1 1.3883(17) . . yes
N3 C3 1.3903(18) . . yes
N3 C8 1.485(2) . . yes
N4 C12 1.2848(16) . . yes
N5 C12 1.3946(16) . . yes
N5 C13 1.3930(18) . . yes
N5 C15 1.4939(19) . . yes
N6 C12 1.3936(19) . . yes
N6 C14 1.3906(17) . . yes
N6 C19 1.4841(19) . . yes
C2 C3 1.324(2) . . no
C4 C5 1.528(2) . . no
C4 C6 1.527(2) . . no
C4 C7 1.520(2) . . no
C8 C9 1.527(2) . . no
C8 C10 1.521(3) . . no
C8 C11 1.523(3) . . no
C13 C14 1.325(2) . . no
C15 C16 1.534(2) . . no
C15 C17 1.5326(18) . . no
C15 C18 1.523(2) . . no
C19 C20 1.531(2) . . no
C19 C21 1.527(2) . . no
C19 C22 1.527(2) . . no
C24 C25 1.532(2) . . no
C24 C26 1.549(2) . . no
C24 C27 1.526(2) . . no
C28 C29 1.532(2) . . no
C28 C30 1.537(2) . . no
C28 C31 1.537(3) . . no
C33 C34 1.537(2) . . no
C33 C35 1.5333(19) . . no
C33 C36 1.5380(19) . . no
C37 C38 1.5323(18) . . no
C37 C39 1.5476(17) . . no
C37 C40 1.540(2) . . no
C2 H2 0.9500 . . no
C3 H3 0.9500 . . no
C5 H5A 0.9800 . . no
C5 H5B 0.9800 . . no
C5 H5C 0.9800 . . no
C6 H6A 0.9800 . . no
C6 H6B 0.9800 . . no
C6 H6C 0.9800 . . no
C7 H7A 0.9800 . . no
C7 H7B 0.9800 . . no
C7 H7C 0.9800 . . no
C9 H9A 0.9800 . . no
C9 H9B 0.9800 . . no
C9 H9C 0.9800 . . no
C10 H10A 0.9800 . . no
C10 H10B 0.9800 . . no
C10 H10C 0.9800 . . no
C11 H11A 0.9800 . . no
C11 H11B 0.9800 . . no
C11 H11C 0.9800 . . no
C13 H13 0.9500 . . no
C14 H14 0.9500 . . no
C16 H16A 0.9800 . . no
C16 H16B 0.9800 . . no
C16 H16C 0.9800 . . no
C17 H17A 0.9800 . . no
C17 H17B 0.9800 . . no
C17 H17C 0.9800 . . no
C18 H18A 0.9800 . . no
C18 H18B 0.9800 . . no
C18 H18C 0.9800 . . no
C20 H20A 0.9800 . . no
C20 H20B 0.9800 . . no
C20 H20C 0.9800 . . no
C21 H21A 0.9800 . . no
C21 H21B 0.9800 . . no
C21 H21C 0.9800 . . no
C22 H22A 0.9800 . . no
C22 H22B 0.9800 . . no
C22 H22C 0.9800 . . no
C23 H23A 0.9800 . . no
C23 H23B 0.9800 . . no
C23 H23C 0.9800 . . no
C25 H25A 0.9800 . . no
C25 H25B 0.9800 . . no
C25 H25C 0.9800 . . no
C26 H26A 0.9800 . . no
C26 H26B 0.9800 . . no
C26 H26C 0.9800 . . no
C27 H27A 0.9800 . . no
C27 H27B 0.9800 . . no
C27 H27C 0.9800 . . no
C29 H29A 0.9800 . . no
C29 H29B 0.9800 . . no
C29 H29C 0.9800 . . no
C30 H30A 0.9800 . . no
C30 H30B 0.9800 . . no
C30 H30C 0.9800 . . no
C31 H31A 0.9800 . . no
C31 H31B 0.9800 . . no
C31 H31C 0.9800 . . no
C32 H32A 0.9800 . . no
C32 H32B 0.9800 . . no
C32 H32C 0.9800 . . no
C34 H34A 0.9800 . . no
C34 H34B 0.9800 . . no
C34 H34C 0.9800 . . no
C35 H35A 0.9800 . . no
C35 H35B 0.9800 . . no
C35 H35C 0.9800 . . no
C36 H36A 0.9800 . . no
C36 H36B 0.9800 . . no
C36 H36C 0.9800 . . no
C38 H38A 0.9800 . . no
C38 H38B 0.9800 . . no
C38 H38C 0.9800 . . no
C39 H39A 0.9800 . . no
C39 H39B 0.9800 . . no
C39 H39C 0.9800 . . no
C40 H40A 0.9800 . . no
C40 H40B 0.9800 . . no
C40 H40C 0.9800 . . no

loop_
_geom_hbond_atom_site_label_D
_geom_hbond_atom_site_label_H
_geom_hbond_atom_site_label_A
_geom_hbond_distance_DH
_geom_hbond_distance_HA
_geom_hbond_distance_DA
_geom_hbond_angle_DHA
_geom_hbond_site_symmetry_A
_geom_hbond_publ_flag
C7 H7A N1 0.9800 2.5200 3.162(2) 123.00 . yes
C10 H10A N1 0.9800 2.4800 3.114(2) 122.00 . yes
C11 H11B N1 0.9800 2.6100 3.228(2) 122.00 . yes
C18 H18B N4 0.9800 2.5200 2.958(2) 107.00 . yes
C21 H21A N4 0.9800 2.5200 3.186(2) 125.00 . yes
C25 H25A P1 0.9800 2.8100 3.6965(18) 152.00 . yes
C29 H29A P3 0.9800 2.8700 3.7452(17) 149.00 . yes
C35 H35C P1 0.9800 2.7900 3.6774(16) 152.00 . yes
C40 H40C P4 0.9800 2.6100 3.5057(15) 153.00 . yes

loop_
_geom_torsion_atom_site_label_1
_geom_torsion_atom_site_label_2
_geom_torsion_atom_site_label_3
_geom_torsion_atom_site_label_4
_geom_torsion
_geom_torsion_site_symmetry_1
_geom_torsion_site_symmetry_2
_geom_torsion_site_symmetry_3
_geom_torsion_site_symmetry_4
_geom_torsion_publ_flag
Si1 P1 P2 P3 23.33(2) . . . . no
Si1 P1 P2 P4 82.44(2) . . . . no
Si2 P1 P2 P3 -85.76(2) . . . . no
Si2 P1 P2 P4 -26.64(2) . . . . no
Si1 P1 Si2 P4 -50.72(2) . . . . no
P2 P1 Si2 Si4 -79.92(2) . . . . no
Si1 P1 Si2 Si4 -156.13(2) . . . . no
P2 P1 Si2 N4 157.10(5) . . . . no
Si1 P1 Si2 N4 80.89(5) . . . . no
Si2 P1 Si1 Si3 163.21(2) . . . . no
P2 P1 Si1 N1 -146.12(6) . . . . no
Si2 P1 Si1 N1 -69.69(6) . . . . no
P2 P1 Si2 P4 25.49(2) . . . . no
P2 P1 Si1 P3 -22.85(2) . . . . no
Si2 P1 Si1 P3 53.58(2) . . . . no
P2 P1 Si1 Si3 86.78(2) . . . . no
P3 P2 P4 Si2 119.29(2) . . . . no
P1 P2 P4 Si2 26.07(2) . . . . no
P1 P2 P3 Si1 -23.29(2) . . . . no
P4 P2 P3 Si1 -115.28(2) . . . . no
P1 P2 P3 P4 91.99(2) . . . . no
P1 P2 P4 P3 -93.22(2) . . . . no
Si1 P3 P4 P2 69.20(2) . . . . no
Si1 P3 P4 Si2 2.79(3) . . . . no
P2 P3 P4 Si2 -66.42(2) . . . . no
P4 P3 Si1 N1 98.25(5) . . . . no
P2 P3 Si1 Si3 -84.77(2) . . . . no
P2 P3 Si1 P1 23.43(2) . . . . no
P4 P3 Si1 P1 -31.84(2) . . . . no
P4 P3 Si1 Si3 -140.03(2) . . . . no
P2 P3 Si1 N1 153.52(5) . . . . no
P3 P4 Si2 P1 27.77(3) . . . . no
P2 P4 Si2 P1 -26.32(2) . . . . no
P2 P4 Si2 N4 -154.04(5) . . . . no
P2 P4 Si2 Si4 83.05(2) . . . . no
P3 P4 Si2 Si4 137.15(2) . . . . no
P3 P4 Si2 N4 -99.95(5) . . . . no
N1 Si1 Si3 C28 112.68(7) . . . . no
N1 Si1 Si3 C23 -1.32(7) . . . . no
N1 Si1 Si3 C24 -114.25(7) . . . . no
P1 Si1 Si3 C23 133.95(5) . . . . no
P1 Si1 Si3 C24 21.03(5) . . . . no
P1 Si1 Si3 C28 -112.05(5) . . . . no
P3 Si1 Si3 C23 -126.21(5) . . . . no
P3 Si1 Si3 C24 120.86(5) . . . . no
P3 Si1 Si3 C28 -12.21(6) . . . . no
P1 Si2 Si4 C32 -133.60(5) . . . . no
P1 Si2 Si4 C33 -19.19(5) . . . . no
P1 Si2 Si4 C37 113.25(5) . . . . no
P4 Si2 Si4 C32 129.04(5) . . . . no
P4 Si2 Si4 C33 -116.55(5) . . . . no
P4 Si2 Si4 C37 15.89(5) . . . . no
N4 Si2 Si4 C32 -4.09(7) . . . . no
N4 Si2 Si4 C33 110.32(7) . . . . no
N4 Si2 Si4 C37 -117.24(7) . . . . no
Si1 Si3 C24 C25 41.97(11) . . . . no
Si1 Si3 C24 C26 158.40(9) . . . . no
Si1 Si3 C24 C27 -78.62(11) . . . . no
C23 Si3 C24 C25 -68.13(11) . . . . no
C23 Si3 C24 C26 48.30(12) . . . . no
C23 Si3 C24 C27 171.28(11) . . . . no
C28 Si3 C24 C25 175.75(10) . . . . no
C28 Si3 C24 C26 -67.83(12) . . . . no
C28 Si3 C24 C27 55.16(13) . . . . no
Si1 Si3 C28 C29 -53.76(11) . . . . no
Si1 Si3 C28 C30 66.63(13) . . . . no
Si1 Si3 C28 C31 -171.88(10) . . . . no
C23 Si3 C28 C29 56.39(12) . . . . no
C23 Si3 C28 C30 176.78(12) . . . . no
C23 Si3 C28 C31 -61.74(13) . . . . no
C24 Si3 C28 C29 171.58(10) . . . . no
C24 Si3 C28 C30 -68.03(14) . . . . no
C24 Si3 C28 C31 53.45(13) . . . . no
Si2 Si4 C33 C34 -55.33(9) . . . . no
Si2 Si4 C33 C35 65.14(10) . . . . no
Si2 Si4 C33 C36 -172.70(8) . . . . no
C32 Si4 C33 C34 56.34(10) . . . . no
C32 Si4 C33 C35 176.81(9) . . . . no
C32 Si4 C33 C36 -61.02(10) . . . . no
C37 Si4 C33 C34 170.76(8) . . . . no
C37 Si4 C33 C35 -68.77(11) . . . . no
C37 Si4 C33 C36 53.40(10) . . . . no
Si2 Si4 C37 C38 -80.83(10) . . . . no
Si2 Si4 C37 C39 158.13(9) . . . . no
Si2 Si4 C37 C40 40.85(9) . . . . no
C32 Si4 C37 C38 167.15(10) . . . . no
C32 Si4 C37 C39 46.11(11) . . . . no
C32 Si4 C37 C40 -71.17(10) . . . . no
C33 Si4 C37 C38 51.24(11) . . . . no
C33 Si4 C37 C39 -69.80(11) . . . . no
C33 Si4 C37 C40 172.92(8) . . . . no
C2 N2 C1 N1 -177.75(14) . . . . no
C4 N2 C1 N1 -13.9(2) . . . . no
C2 N2 C1 N3 0.55(15) . . . . no
C4 N2 C1 N3 164.37(12) . . . . no
C2 N2 C4 C7 -136.03(13) . . . . no
C1 N2 C2 C3 -0.27(17) . . . . no
C1 N2 C4 C5 -178.77(13) . . . . no
C2 N2 C4 C5 -17.19(18) . . . . no
C4 N2 C2 C3 -164.50(13) . . . . no
C1 N2 C4 C7 62.39(17) . . . . no
C1 N2 C4 C6 -59.42(18) . . . . no
C2 N2 C4 C6 102.16(15) . . . . no
C8 N3 C1 N1 11.4(2) . . . . no
C3 N3 C1 N1 177.65(14) . . . . no
C8 N3 C1 N2 -166.84(13) . . . . no
C8 N3 C3 C2 166.62(14) . . . . no
C3 N3 C1 N2 -0.62(15) . . . . no
C3 N3 C8 C11 126.62(15) . . . . no
C1 N3 C3 C2 0.48(17) . . . . no
C1 N3 C8 C9 172.18(14) . . . . no
C3 N3 C8 C9 8.1(2) . . . . no
C1 N3 C8 C10 53.24(18) . . . . no
C3 N3 C8 C10 -110.86(16) . . . . no
C1 N3 C8 C11 -69.27(18) . . . . no
C13 N5 C15 C17 -66.32(14) . . . . no
C13 N5 C12 N4 -177.97(13) . . . . no
C15 N5 C12 N4 16.8(2) . . . . no
C13 N5 C12 N6 0.32(13) . . . . no
C15 N5 C12 N6 -164.93(11) . . . . no
C13 N5 C15 C18 172.89(11) . . . . no
C12 N5 C13 C14 0.21(15) . . . . no
C12 N5 C15 C16 -143.81(13) . . . . no
C13 N5 C15 C16 52.09(15) . . . . no
C15 N5 C13 C14 167.59(12) . . . . no
C12 N5 C15 C18 -23.01(18) . . . . no
C12 N5 C15 C17 97.78(14) . . . . no
C19 N6 C12 N4 2.0(2) . . . . no
C14 N6 C12 N4 177.57(13) . . . . no
C14 N6 C12 N5 -0.72(13) . . . . no
C19 N6 C12 N5 -176.31(10) . . . . no
C19 N6 C14 C13 176.55(12) . . . . no
C12 N6 C19 C22 64.13(15) . . . . no
C14 N6 C19 C22 -110.85(14) . . . . no
C12 N6 C14 C13 0.88(15) . . . . no
C12 N6 C19 C20 -177.68(12) . . . . no
C14 N6 C19 C20 7.34(17) . . . . no
C12 N6 C19 C21 -59.77(16) . . . . no
C14 N6 C19 C21 125.26(13) . . . . no
N2 C2 C3 N3 -0.13(18) . . . . no
N5 C13 C14 N6 -0.66(16) . . . . no
